data_7160028
loop_
_publ_author_name
'Liang, Yu-Jing'
'Gao, Yuan-Yuan'
'Han, Hua-Bo'
'Li, Lu'
'Liu, Lantao'

_publ_section_title
;
 Enantioselective synthesis of 4-aryl-3,4-dihydrocoumarins <i>via</i>
 N-heterocyclic carbene catalyzed &#x3b2;-arylation/cyclization of
 &#x3b1;-bromoenals.
;
_journal_issue 25
_journal_name_full 'Organic &amp; biomolecular chemistry'
_journal_page_first 5101
_journal_page_last 5104
_journal_paper_doi 10.1039/d4ob00756e
_journal_volume 22
_journal_year 2024
_chemical_absolute_configuration ad
_chemical_formula_moiety 'C17 H16 Br N O2'
_chemical_formula_sum 'C17 H16 Br N O2'
_chemical_formula_weight 346.22
_space_group_crystal_system orthorhombic
_space_group_IT_number 19
_space_group_name_Hall 'P 2ac 2ab'
_space_group_name_H-M_alt 'P 21 21 21'
_atom_sites_solution_hydrogens geom
_atom_sites_solution_primary dual
_audit_creation_date 2022-07-15
_audit_creation_method
;
Olex2 1.5
(compiled 2022.04.07 svn.rca3783a0 for OlexSys, GUI svn.r6498)
;
_audit_update_record
;
2024-03-21 deposited with the CCDC.	2024-05-21 downloaded from the CCDC.
;
_cell_angle_alpha 90
_cell_angle_beta 90
_cell_angle_gamma 90
_cell_formula_units_Z 4
_cell_length_a 5.7063(4)
_cell_length_b 7.9223(4)
_cell_length_c 32.7085(16)
_cell_measurement_reflns_used 5657
_cell_measurement_temperature 170.00(10)
_cell_measurement_theta_max 27.3020
_cell_measurement_theta_min 2.8170
_cell_volume 1478.65(15)
_computing_cell_refinement 'CrysAlisPro 1.171.39.45i (Rigaku OD, 2018)'
_computing_data_collection 'CrysAlisPro 1.171.39.45i (Rigaku OD, 2018)'
_computing_data_reduction 'CrysAlisPro 1.171.39.45i (Rigaku OD, 2018)'
_computing_molecular_graphics 'Olex2 1.5 (Dolomanov et al., 2009)'
_computing_publication_material 'Olex2 1.5 (Dolomanov et al., 2009)'
_computing_structure_refinement 'SHELXL 2018/3 (Sheldrick, 2015)'
_computing_structure_solution 'SHELXT 2018/2 (Sheldrick, 2018)'
_diffrn_ambient_environment N~2~
_diffrn_ambient_temperature 170.00(10)
_diffrn_detector 'CCD plate'
_diffrn_measured_fraction_theta_full 0.999
_diffrn_measured_fraction_theta_max 0.900
_diffrn_measurement_details
;
List of Runs (angles in degrees, time in seconds):

  # Type    Start    End  Width  t~exp~   \w     \q     \k     \f   Frames
#--------------------------------------------------------------------------
  1  \w   -104.00  74.00   0.50    5.00    --  -14.80  45.00 150.00  356
  2  \w   -104.00  74.00   0.50    5.00    --  -14.80  45.00   0.00  356
  3  \w     29.00  73.00   0.50    5.00    --  -14.80  45.00  30.00   88
  4  \w     25.00  58.00   0.50    5.00    --  -14.80  45.00  90.00   66
;
_diffrn_measurement_device 'four-circle diffractometer'
_diffrn_measurement_device_type 'XtaLAB AFC10 (RCD3): fixed-chi single'
_diffrn_measurement_method '\w scans'
_diffrn_orient_matrix_type 'CrysAlisPro convention (1999,Acta A55,543-557)'
_diffrn_orient_matrix_UB_11 -0.1234657000
_diffrn_orient_matrix_UB_12 0.0101647000
_diffrn_orient_matrix_UB_13 -0.0012286000
_diffrn_orient_matrix_UB_21 -0.0145043000
_diffrn_orient_matrix_UB_22 -0.0884431000
_diffrn_orient_matrix_UB_23 0.0020838000
_diffrn_orient_matrix_UB_31 -0.0057201000
_diffrn_orient_matrix_UB_32 0.0091943000
_diffrn_orient_matrix_UB_33 0.0215356000
_diffrn_radiation_monochromator mirror
_diffrn_radiation_probe x-ray
_diffrn_radiation_type 'Mo K\a'
_diffrn_radiation_wavelength 0.71073
_diffrn_reflns_av_R_equivalents 0.0444
_diffrn_reflns_av_unetI/netI 0.0457
_diffrn_reflns_Laue_measured_fraction_full 0.999
_diffrn_reflns_Laue_measured_fraction_max 0.900
_diffrn_reflns_limit_h_max 8
_diffrn_reflns_limit_h_min -7
_diffrn_reflns_limit_k_max 10
_diffrn_reflns_limit_k_min -11
_diffrn_reflns_limit_l_max 43
_diffrn_reflns_limit_l_min -44
_diffrn_reflns_number 16468
_diffrn_reflns_point_group_measured_fraction_full 1.000
_diffrn_reflns_point_group_measured_fraction_max 0.874
_diffrn_reflns_theta_full 25.242
_diffrn_reflns_theta_max 30.690
_diffrn_reflns_theta_min 2.491
_diffrn_source 'Rotating-anode X-ray tube'
_diffrn_source_type 'Rigaku (Mo) X-ray Source'
_exptl_absorpt_coefficient_mu 2.784
_exptl_absorpt_correction_T_max 1.00000
_exptl_absorpt_correction_T_min 0.56720
_exptl_absorpt_correction_type multi-scan
_exptl_absorpt_process_details
;
CrysAlisPro 1.171.39.45i (Rigaku Oxford Diffraction, 2018)
Empirical absorption correction using spherical harmonics,
 implemented in SCALE3 ABSPACK scaling algorithm.
;
_exptl_crystal_colour colourless
_exptl_crystal_colour_primary colourless
_exptl_crystal_density_diffrn 1.555
_exptl_crystal_description prism
_exptl_crystal_F_000 704
_exptl_crystal_size_max 0.28
_exptl_crystal_size_mid 0.04
_exptl_crystal_size_min 0.03
_refine_diff_density_max 0.970
_refine_diff_density_min -0.547
_refine_diff_density_rms 0.074
_refine_ls_abs_structure_details
;
 Flack x determined using 1149 quotients [(I+)-(I-)]/[(I+)+(I-)]
 (Parsons, Flack and Wagner, Acta Cryst. B69 (2013) 249-259).
;
_refine_ls_abs_structure_Flack -0.004(6)
_refine_ls_extinction_method none
_refine_ls_goodness_of_fit_ref 1.040
_refine_ls_hydrogen_treatment constr
_refine_ls_matrix_type full
_refine_ls_number_parameters 192
_refine_ls_number_reflns 4006
_refine_ls_number_restraints 0
_refine_ls_restrained_S_all 1.040
_refine_ls_R_factor_all 0.0540
_refine_ls_R_factor_gt 0.0406
_refine_ls_shift/su_max 0.000
_refine_ls_shift/su_mean 0.000
_refine_ls_structure_factor_coef Fsqd
_refine_ls_weighting_details 'w=1/[\s^2^(Fo^2^)+(0.0376P)^2^+0.4854P] where P=(Fo^2^+2Fc^2^)/3'
_refine_ls_weighting_scheme calc
_refine_ls_wR_factor_gt 0.0789
_refine_ls_wR_factor_ref 0.0825
_reflns_Friedel_coverage 0.665
_reflns_Friedel_fraction_full 1.000
_reflns_Friedel_fraction_max 0.839
_reflns_number_gt 3399
_reflns_number_total 4006
_reflns_threshold_expression 'I > 2\s(I)'
_cod_data_source_file d4ob00756e2.cif
_cod_data_source_block mx10532
_cod_database_code 7160028
_shelx_shelxl_version_number 2018/3
_chemical_oxdiff_formula CHNOBr
_shelx_space_group_comment
;
The symmetry employed for this shelxl refinement is uniquely defined
by the following loop, which should always be used as a source of
symmetry information in preference to the above space-group names.
They are only intended as comments.
;
_olex2_refinement_description
;
1. Fixed Uiso
 At 1.2 times of:
  All C(H) groups, All C(H,H) groups
 At 1.5 times of:
  All C(H,H,H) groups
2.a Ternary CH refined with riding coordinates:
 C1(H1)
2.b Secondary CH2 refined with riding coordinates:
 C2(H2A,H2B)
2.c Aromatic/amide H refined with riding coordinates:
 C5(H5), C7(H7), C8(H8), C11(H11), C12(H12), C14(H14), C15(H15)
2.d Idealised Me refined as rotating group:
 C16(H16A,H16B,H16C), C17(H17A,H17B,H17C)
;
_olex2_submission_special_instructions 'No special instructions were received'
_oxdiff_exptl_absorpt_empirical_details
;
Empirical correction (ABSPACK) includes:
- Absorption correction using spherical harmonics
- Frame scaling
;
_oxdiff_exptl_absorpt_empirical_full_max 2.145
_oxdiff_exptl_absorpt_empirical_full_min 0.628

loop_
_space_group_symop_operation_xyz
'x, y, z'
'-x+1/2, -y, z+1/2'
'-x, y+1/2, -z+1/2'
'x+1/2, -y+1/2, -z'

loop_
_atom_site_label
_atom_site_type_symbol
_atom_site_fract_x
_atom_site_fract_y
_atom_site_fract_z
_atom_site_U_iso_or_equiv
_atom_site_adp_type
_atom_site_occupancy
_atom_site_site_symmetry_order
_atom_site_calc_flag
_atom_site_refinement_flags_posn
_atom_site_refinement_flags_adp
_atom_site_refinement_flags_occupancy
_atom_site_disorder_assembly
_atom_site_disorder_group
Br1 Br -0.01092(7) 0.41189(4) 0.19203(2) 0.03115(11) Uani 1 1 d . . . . .
O1 O 0.2692(5) 0.5403(3) 0.41361(8) 0.0336(7) Uani 1 1 d . . . . .
O2 O 0.1558(6) 0.7921(4) 0.39474(9) 0.0418(7) Uani 1 1 d . . . . .
N1 N 0.5708(6) 0.0406(4) 0.47513(10) 0.0327(8) Uani 1 1 d . . . . .
C1 C 0.5947(7) 0.5310(5) 0.34654(11) 0.0254(8) Uani 1 1 d . . . . .
H1 H 0.757724 0.541637 0.337486 0.030 Uiso 1 1 calc R U . . .
C2 C 0.5246(7) 0.6975(4) 0.36734(11) 0.0301(8) Uani 1 1 d . . . . .
H2A H 0.650636 0.733276 0.385250 0.036 Uiso 1 1 calc R U . . .
H2B H 0.504560 0.783734 0.346563 0.036 Uiso 1 1 calc R U . . .
C3 C 0.3019(7) 0.6838(5) 0.39187(12) 0.0319(9) Uani 1 1 d . . . . .
C4 C 0.4308(6) 0.4060(5) 0.41090(10) 0.0261(7) Uani 1 1 d . . . . .
C5 C 0.4157(7) 0.2881(5) 0.44179(11) 0.0297(8) Uani 1 1 d . . . . .
H5 H 0.305560 0.300774 0.462528 0.036 Uiso 1 1 calc R U . . .
C6 C 0.5669(7) 0.1493(5) 0.44172(11) 0.0280(8) Uani 1 1 d . . . . .
C7 C 0.7194(7) 0.1311(5) 0.40860(11) 0.0280(8) Uani 1 1 d . . . . .
H7 H 0.816802 0.037214 0.407155 0.034 Uiso 1 1 calc R U . . .
C8 C 0.7271(6) 0.2507(5) 0.37808(12) 0.0289(8) Uani 1 1 d . . . . .
H8 H 0.831268 0.235498 0.356523 0.035 Uiso 1 1 calc R U . . .
C9 C 0.5845(6) 0.3936(5) 0.37827(11) 0.0255(8) Uani 1 1 d . . . . .
C10 C 0.4443(5) 0.4975(4) 0.30902(11) 0.0232(7) Uani 1 1 d . . . . .
C11 C 0.2362(6) 0.4056(5) 0.31097(11) 0.0277(7) Uani 1 1 d . . . . .
H11 H 0.189537 0.358660 0.335725 0.033 Uiso 1 1 calc R U . . .
C12 C 0.0983(7) 0.3833(5) 0.27668(11) 0.0265(8) Uani 1 1 d . . . . .
H12 H -0.041295 0.323152 0.278410 0.032 Uiso 1 1 calc R U . . .
C13 C 0.1694(6) 0.4510(4) 0.23988(10) 0.0229(7) Uani 1 1 d . . . . .
C14 C 0.3768(7) 0.5412(5) 0.23681(11) 0.0277(8) Uani 1 1 d . . . . .
H14 H 0.424347 0.586192 0.211887 0.033 Uiso 1 1 calc R U . . .
C15 C 0.5111(7) 0.5630(4) 0.27139(10) 0.0273(7) Uani 1 1 d . . . . .
H15 H 0.650566 0.623298 0.269498 0.033 Uiso 1 1 calc R U . . .
C16 C 0.6956(8) -0.1174(5) 0.47356(12) 0.0364(10) Uani 1 1 d . . . . .
H16A H 0.606545 -0.197750 0.458020 0.055 Uiso 1 1 calc R U . . .
H16B H 0.718102 -0.159286 0.500817 0.055 Uiso 1 1 calc R U . . .
H16C H 0.845219 -0.100426 0.460791 0.055 Uiso 1 1 calc R U . . .
C17 C 0.3812(8) 0.0482(5) 0.50467(13) 0.0378(10) Uani 1 1 d . . . . .
H17A H 0.371952 0.160002 0.515887 0.057 Uiso 1 1 calc R U . . .
H17B H 0.410245 -0.031223 0.526246 0.057 Uiso 1 1 calc R U . . .
H17C H 0.235942 0.020891 0.491416 0.057 Uiso 1 1 calc R U . . .

loop_
_atom_site_aniso_label
_atom_site_aniso_U_11
_atom_site_aniso_U_22
_atom_site_aniso_U_33
_atom_site_aniso_U_23
_atom_site_aniso_U_13
_atom_site_aniso_U_12
Br1 0.03341(19) 0.03157(18) 0.02847(17) -0.00259(15) -0.00238(19) -0.0010(2)
O1 0.0349(15) 0.0328(15) 0.0330(14) 0.0048(12) 0.0070(12) 0.0121(12)
O2 0.0501(19) 0.0358(16) 0.0396(17) 0.0003(14) 0.0033(14) 0.0182(14)
N1 0.0388(19) 0.0285(16) 0.0309(17) 0.0028(14) 0.0025(14) 0.0054(13)
C1 0.0263(17) 0.0229(17) 0.0271(18) 0.0001(16) 0.0023(15) -0.0034(15)
C2 0.033(2) 0.0263(16) 0.0314(18) -0.0040(14) -0.0010(19) 0.0000(18)
C3 0.041(2) 0.028(2) 0.027(2) -0.0056(17) -0.0045(18) 0.0046(18)
C4 0.0253(17) 0.0269(17) 0.0261(17) -0.0026(17) -0.0006(13) 0.0049(15)
C5 0.0307(19) 0.035(2) 0.0234(17) -0.0007(17) 0.0028(15) 0.0030(16)
C6 0.033(2) 0.0257(17) 0.0251(17) -0.0017(15) -0.0043(15) -0.0015(14)
C7 0.029(2) 0.0216(18) 0.0334(19) -0.0047(16) 0.0006(16) 0.0019(15)
C8 0.0276(19) 0.0282(19) 0.0309(19) -0.0042(17) 0.0040(16) -0.0010(16)
C9 0.0241(16) 0.0252(18) 0.0272(18) -0.0010(17) -0.0019(14) -0.0005(15)
C10 0.0239(18) 0.0179(15) 0.0278(16) -0.0033(15) 0.0047(15) 0.0011(12)
C11 0.0294(17) 0.0286(18) 0.0250(16) 0.0003(19) 0.0061(15) -0.0051(16)
C12 0.0248(16) 0.0234(19) 0.0314(18) -0.0010(16) 0.0065(15) -0.0056(15)
C13 0.0237(17) 0.0191(17) 0.0258(17) -0.0049(14) 0.0006(14) 0.0022(13)
C14 0.030(2) 0.0238(18) 0.0290(19) 0.0042(15) 0.0053(16) -0.0005(15)
C15 0.0263(16) 0.0209(16) 0.0349(17) 0.0005(14) 0.0056(18) -0.0034(19)
C16 0.045(2) 0.032(2) 0.033(2) 0.0026(19) -0.0044(18) 0.0066(19)
C17 0.042(2) 0.036(2) 0.036(2) 0.0075(19) 0.0007(19) 0.0002(18)

loop_
_atom_type_symbol
_atom_type_description
_atom_type_scat_dispersion_real
_atom_type_scat_dispersion_imag
_atom_type_scat_source
C C 0.0033 0.0016 'International Tables Vol C Tables 4.2.6.8 and 6.1.1.4'
H H 0.0000 0.0000 'International Tables Vol C Tables 4.2.6.8 and 6.1.1.4'
Br Br -0.2901 2.4595 'International Tables Vol C Tables 4.2.6.8 and 6.1.1.4'
N N 0.0061 0.0033 'International Tables Vol C Tables 4.2.6.8 and 6.1.1.4'
O O 0.0106 0.0060 'International Tables Vol C Tables 4.2.6.8 and 6.1.1.4'

loop_
_geom_angle_atom_site_label_1
_geom_angle_atom_site_label_2
_geom_angle_atom_site_label_3
_geom_angle
_geom_angle_site_symmetry_1
_geom_angle_site_symmetry_3
_geom_angle_publ_flag
C3 O1 C4 120.7(3) . . ?
C6 N1 C16 121.2(3) . . ?
C6 N1 C17 119.0(3) . . ?
C16 N1 C17 115.3(3) . . ?
C2 C1 H1 107.9 . . ?
C9 C1 H1 107.9 . . ?
C9 C1 C2 107.8(3) . . ?
C9 C1 C10 114.1(3) . . ?
C10 C1 H1 107.9 . . ?
C10 C1 C2 111.1(3) . . ?
C1 C2 H2A 109.0 . . ?
C1 C2 H2B 109.0 . . ?
H2A C2 H2B 107.8 . . ?
C3 C2 C1 113.1(3) . . ?
C3 C2 H2A 109.0 . . ?
C3 C2 H2B 109.0 . . ?
O1 C3 C2 117.2(3) . . ?
O2 C3 O1 117.6(4) . . ?
O2 C3 C2 125.2(4) . . ?
C5 C4 O1 115.1(3) . . ?
C5 C4 C9 123.8(3) . . ?
C9 C4 O1 121.1(3) . . ?
C4 C5 H5 120.2 . . ?
C4 C5 C6 119.5(3) . . ?
C6 C5 H5 120.2 . . ?
N1 C6 C5 119.7(3) . . ?
N1 C6 C7 122.4(3) . . ?
C7 C6 C5 117.9(3) . . ?
C6 C7 H7 119.6 . . ?
C8 C7 C6 120.7(3) . . ?
C8 C7 H7 119.6 . . ?
C7 C8 H8 118.8 . . ?
C7 C8 C9 122.5(3) . . ?
C9 C8 H8 118.8 . . ?
C4 C9 C1 120.3(3) . . ?
C4 C9 C8 115.5(3) . . ?
C8 C9 C1 124.2(3) . . ?
C11 C10 C1 122.3(3) . . ?
C15 C10 C1 119.6(3) . . ?
C15 C10 C11 118.0(3) . . ?
C10 C11 H11 119.5 . . ?
C12 C11 C10 121.0(3) . . ?
C12 C11 H11 119.5 . . ?
C11 C12 H12 120.3 . . ?
C13 C12 C11 119.4(3) . . ?
C13 C12 H12 120.3 . . ?
C12 C13 Br1 119.8(3) . . ?
C12 C13 C14 121.0(3) . . ?
C14 C13 Br1 119.2(3) . . ?
C13 C14 H14 120.6 . . ?
C15 C14 C13 118.7(3) . . ?
C15 C14 H14 120.6 . . ?
C10 C15 H15 119.1 . . ?
C14 C15 C10 121.9(4) . . ?
C14 C15 H15 119.1 . . ?
N1 C16 H16A 109.5 . . ?
N1 C16 H16B 109.5 . . ?
N1 C16 H16C 109.5 . . ?
H16A C16 H16B 109.5 . . ?
H16A C16 H16C 109.5 . . ?
H16B C16 H16C 109.5 . . ?
N1 C17 H17A 109.5 . . ?
N1 C17 H17B 109.5 . . ?
N1 C17 H17C 109.5 . . ?
H17A C17 H17B 109.5 . . ?
H17A C17 H17C 109.5 . . ?
H17B C17 H17C 109.5 . . ?

loop_
_geom_bond_atom_site_label_1
_geom_bond_atom_site_label_2
_geom_bond_distance
_geom_bond_site_symmetry_2
_geom_bond_publ_flag
Br1 C13 1.898(3) . ?
O1 C3 1.354(5) . ?
O1 C4 1.411(4) . ?
O2 C3 1.200(5) . ?
N1 C6 1.392(5) . ?
N1 C16 1.441(5) . ?
N1 C17 1.452(5) . ?
C1 H1 0.9800 . ?
C1 C2 1.537(5) . ?
C1 C9 1.505(5) . ?
C1 C10 1.521(5) . ?
C2 H2A 0.9700 . ?
C2 H2B 0.9700 . ?
C2 C3 1.507(6) . ?
C4 C5 1.379(5) . ?
C4 C9 1.385(5) . ?
C5 H5 0.9300 . ?
C5 C6 1.397(5) . ?
C6 C7 1.397(5) . ?
C7 H7 0.9300 . ?
C7 C8 1.377(5) . ?
C8 H8 0.9300 . ?
C8 C9 1.394(5) . ?
C10 C11 1.394(4) . ?
C10 C15 1.389(5) . ?
C11 H11 0.9300 . ?
C11 C12 1.381(5) . ?
C12 H12 0.9300 . ?
C12 C13 1.379(5) . ?
C13 C14 1.386(5) . ?
C14 H14 0.9300 . ?
C14 C15 1.377(5) . ?
C15 H15 0.9300 . ?
C16 H16A 0.9600 . ?
C16 H16B 0.9600 . ?
C16 H16C 0.9600 . ?
C17 H17A 0.9600 . ?
C17 H17B 0.9600 . ?
C17 H17C 0.9600 . ?

loop_
_geom_torsion_atom_site_label_1
_geom_torsion_atom_site_label_2
_geom_torsion_atom_site_label_3
_geom_torsion_atom_site_label_4
_geom_torsion
_geom_torsion_site_symmetry_1
_geom_torsion_site_symmetry_2
_geom_torsion_site_symmetry_3
_geom_torsion_site_symmetry_4
_geom_torsion_publ_flag
Br1 C13 C14 C15 -177.4(3) . . . . ?
O1 C4 C5 C6 179.5(3) . . . . ?
O1 C4 C9 C1 4.7(5) . . . . ?
O1 C4 C9 C8 -176.9(3) . . . . ?
N1 C6 C7 C8 -173.3(4) . . . . ?
C1 C2 C3 O1 39.4(5) . . . . ?
C1 C2 C3 O2 -143.3(4) . . . . ?
C1 C10 C11 C12 177.2(3) . . . . ?
C1 C10 C15 C14 -177.7(3) . . . . ?
C2 C1 C9 C4 28.7(5) . . . . ?
C2 C1 C9 C8 -149.5(4) . . . . ?
C2 C1 C10 C11 -91.0(4) . . . . ?
C2 C1 C10 C15 87.5(4) . . . . ?
C3 O1 C4 C5 163.3(3) . . . . ?
C3 O1 C4 C9 -19.2(5) . . . . ?
C4 O1 C3 O2 178.4(3) . . . . ?
C4 O1 C3 C2 -4.1(5) . . . . ?
C4 C5 C6 N1 172.7(4) . . . . ?
C4 C5 C6 C7 -3.7(6) . . . . ?
C5 C4 C9 C1 -178.1(3) . . . . ?
C5 C4 C9 C8 0.3(5) . . . . ?
C5 C6 C7 C8 2.9(6) . . . . ?
C6 C7 C8 C9 -0.5(6) . . . . ?
C7 C8 C9 C1 177.2(3) . . . . ?
C7 C8 C9 C4 -1.2(5) . . . . ?
C9 C1 C2 C3 -49.2(4) . . . . ?
C9 C1 C10 C11 31.1(5) . . . . ?
C9 C1 C10 C15 -150.4(3) . . . . ?
C9 C4 C5 C6 2.2(6) . . . . ?
C10 C1 C2 C3 76.5(4) . . . . ?
C10 C1 C9 C4 -95.2(4) . . . . ?
C10 C1 C9 C8 86.5(4) . . . . ?
C10 C11 C12 C13 0.9(6) . . . . ?
C11 C10 C15 C14 0.9(5) . . . . ?
C11 C12 C13 Br1 177.0(3) . . . . ?
C11 C12 C13 C14 -0.1(5) . . . . ?
C12 C13 C14 C15 -0.3(5) . . . . ?
C13 C14 C15 C10 -0.1(5) . . . . ?
C15 C10 C11 C12 -1.3(5) . . . . ?
C16 N1 C6 C5 170.0(4) . . . . ?
C16 N1 C6 C7 -13.8(6) . . . . ?
C17 N1 C6 C5 14.9(6) . . . . ?
C17 N1 C6 C7 -168.9(4) . . . . ?
